data_4076063
loop_
_publ_author_name
'S\'anchez-Barba, Luis F.'
'Hughes, David L.'
'Humphrey, Simon M.'
'Bochmann, Manfred'

_publ_section_title
;
 Synthesis and Structures of New Mixed-Metal Lanthanide/Magnesium Allyl
 Complexes
;
_journal_issue 22
_journal_name_full Organometallics
_journal_page_first 5329
_journal_paper_doi 10.1021/om0505155
_journal_volume 24
_journal_year 2005
_chemical_formula_moiety 'C25 H45 La Mg O5'
_chemical_formula_sum 'C25 H45 La Mg O5'
_chemical_formula_weight 588.83
_chemical_name_common 'Compound 1'
_chemical_name_systematic
; 
 ? 
;
_space_group_IT_number 14
_symmetry_cell_setting monoclinic
_symmetry_space_group_name_Hall '-P 2yn'
_symmetry_space_group_name_H-M 'P 1 21/n 1'
_atom_sites_solution_hydrogens geom
_atom_sites_solution_primary direct
_atom_sites_solution_secondary difmap
_audit_creation_method SHELXL-97
_cell_angle_alpha 90.00
_cell_angle_beta 92.6808(10)
_cell_angle_gamma 90.00
_cell_formula_units_Z 4
_cell_length_a 10.8248(2)
_cell_length_b 12.6089(3)
_cell_length_c 20.0674(5)
_cell_measurement_reflns_used 10950
_cell_measurement_temperature 180(2)
_cell_measurement_theta_max 25.03
_cell_measurement_theta_min 1.02
_cell_volume 2735.98(11)
_computing_cell_refinement 'HKL Scalepack (Otwinowski & Minor 1997)'
_computing_data_collection 'Collect (Nonius B.V. 1998)'
_computing_data_reduction
;
 HKL Denzo and Scalepack (Otwinowski & Minor 1997)
;
_computing_publication_material 'SHELXL-97 (Sheldrick 1997)'
_computing_structure_refinement 'SHELXL-97 (Sheldrick 1997)'
_computing_structure_solution 'SIR-92 (Altomare et al. 1994)'
_diffrn_ambient_temperature 180(2)
_diffrn_measured_fraction_theta_full 0.993
_diffrn_measured_fraction_theta_max 0.993
_diffrn_measurement_device_type 'Nonius Kappa CCD'
_diffrn_measurement_method 'Thin slice \w and \f scans'
_diffrn_radiation_source 'fine-focus sealed tube'
_diffrn_radiation_type MoK\a
_diffrn_radiation_wavelength 0.71073
_diffrn_reflns_av_R_equivalents 0.0725
_diffrn_reflns_av_sigmaI/netI 0.0707
_diffrn_reflns_limit_h_max 12
_diffrn_reflns_limit_h_min -12
_diffrn_reflns_limit_k_max 15
_diffrn_reflns_limit_k_min -14
_diffrn_reflns_limit_l_max 23
_diffrn_reflns_limit_l_min -21
_diffrn_reflns_number 16949
_diffrn_reflns_theta_full 25.03
_diffrn_reflns_theta_max 25.03
_diffrn_reflns_theta_min 3.66
_exptl_absorpt_coefficient_mu 1.614
_exptl_absorpt_correction_T_max 0.895
_exptl_absorpt_correction_T_min 0.814
_exptl_absorpt_correction_type multi-scan
_exptl_absorpt_process_details
;
multi-scan from symmetry-related measurements 
 Sortav (Blessing 1995)
;
_exptl_crystal_density_diffrn 1.430
_exptl_crystal_density_method 'not measured'
_exptl_crystal_F_000 1216
_exptl_crystal_size_max 0.16
_exptl_crystal_size_mid 0.12
_exptl_crystal_size_min 0.07
_refine_diff_density_max 0.938
_refine_diff_density_min -0.771
_refine_diff_density_rms 0.131
_refine_ls_extinction_method none
_refine_ls_goodness_of_fit_ref 1.045
_refine_ls_hydrogen_treatment constr
_refine_ls_matrix_type full
_refine_ls_number_parameters 289
_refine_ls_number_reflns 4792
_refine_ls_number_restraints 0
_refine_ls_restrained_S_all 1.045
_refine_ls_R_factor_all 0.0803
_refine_ls_R_factor_gt 0.0485
_refine_ls_shift/su_max 0.001
_refine_ls_shift/su_mean 0.000
_refine_ls_structure_factor_coef Fsqd
_refine_ls_weighting_details 'calc w=1/[\s^2^(Fo^2^)+(0.0200P)^2^+12.5293P] where P=(Fo^2^+2Fc^2^)/3'
_refine_ls_weighting_scheme calc
_refine_ls_wR_factor_gt 0.0897
_refine_ls_wR_factor_ref 0.1010
_reflns_number_gt 3439
_reflns_number_total 4792
_reflns_threshold_expression I>2sigma(I)
_cod_data_source_file om0505155si20050622_103451.cif
_cod_data_source_block ua0429
_cod_original_sg_symbol_H-M P2(1)/n
_cod_database_code 4076063

loop_
_symmetry_equiv_pos_as_xyz
'x, y, z'
'-x+1/2, y+1/2, -z+1/2'
'-x, -y, -z'
'x-1/2, -y-1/2, z-1/2'

loop_
_atom_site_label
_atom_site_type_symbol
_atom_site_fract_x
_atom_site_fract_y
_atom_site_fract_z
_atom_site_U_iso_or_equiv
_atom_site_adp_type
_atom_site_occupancy
_atom_site_symmetry_multiplicity
_atom_site_calc_flag
_atom_site_refinement_flags
Mg1 Mg 0.25885(16) -0.00461(16) 0.61675(9) 0.0214(4) Uani 1 1 d .
La1 La -0.25506(3) -0.00781(3) 0.844937(16) 0.01886(12) Uani 1 1 d .
O1 O 0.1026(4) 0.0090(3) 0.68176(19) 0.0292(9) Uani 1 1 d .
O2 O -0.0927(3) -0.0144(3) 0.94866(17) 0.0228(9) Uani 1 1 d .
O3 O 0.1128(3) 0.0031(3) 0.53970(17) 0.0223(8) Uani 1 1 d .
O4 O 0.3855(4) -0.0307(3) 0.52699(19) 0.0279(10) Uani 1 1 d .
O13 O -0.0342(3) -0.0361(3) 0.79576(19) 0.0247(9) Uani 1 1 d .
C11 C 0.0742(6) 0.0897(5) 0.7296(3) 0.0342(16) Uani 1 1 d .
H11B H -0.0049 0.1246 0.7159 0.041 Uiso 1 1 calc R
H11A H 0.1400 0.1442 0.7312 0.041 Uiso 1 1 calc R
C12 C 0.0643(6) 0.0414(5) 0.7972(3) 0.0303(15) Uani 1 1 d .
H12A H 0.1435 0.0068 0.8111 0.036 Uiso 1 1 calc R
H12B H 0.0473 0.0975 0.8301 0.036 Uiso 1 1 calc R
C14 C -0.0048(6) -0.1195(5) 0.7495(3) 0.0264(14) Uani 1 1 d .
H14B H -0.0718 -0.1730 0.7477 0.032 Uiso 1 1 calc R
H14A H 0.0728 -0.1551 0.7651 0.032 Uiso 1 1 calc R
C15 C 0.0102(6) -0.0744(5) 0.6811(3) 0.0274(15) Uani 1 1 d .
H15B H 0.0346 -0.1317 0.6507 0.033 Uiso 1 1 calc R
H15A H -0.0701 -0.0455 0.6638 0.033 Uiso 1 1 calc R
C21 C -0.1229(5) 0.0184(5) 1.0151(3) 0.0248(13) Uani 1 1 d .
H21B H -0.1404 -0.0447 1.0425 0.030 Uiso 1 1 calc R
H21A H -0.1979 0.0634 1.0126 0.030 Uiso 1 1 calc R
C22 C 0.0172(5) -0.0793(5) 0.9530(3) 0.0240(14) Uani 1 1 d .
H22B H 0.0384 -0.1020 0.9077 0.029 Uiso 1 1 calc R
H22A H 0.0016 -0.1436 0.9796 0.029 Uiso 1 1 calc R
C31 C 0.0922(6) -0.0741(5) 0.4871(3) 0.0298(15) Uani 1 1 d .
H31B H 0.1376 -0.1401 0.4989 0.036 Uiso 1 1 calc R
H31A H 0.1247 -0.0462 0.4452 0.036 Uiso 1 1 calc R
C32 C 0.0412(5) 0.0981(5) 0.5236(3) 0.0263(14) Uani 1 1 d .
H32B H 0.0721 0.1309 0.4828 0.032 Uiso 1 1 calc R
H32A H 0.0526 0.1498 0.5605 0.032 Uiso 1 1 calc R
C41 C 0.3909(6) 0.0442(5) 0.4733(3) 0.0343(16) Uani 1 1 d .
H41B H 0.3223 0.0957 0.4760 0.041 Uiso 1 1 calc R
H41A H 0.3808 0.0065 0.4301 0.041 Uiso 1 1 calc R
C42 C 0.4873(6) -0.1025(5) 0.5233(4) 0.0334(16) Uani 1 1 d .
H42B H 0.4792 -0.1428 0.4809 0.040 Uiso 1 1 calc R
H42A H 0.4856 -0.1538 0.5605 0.040 Uiso 1 1 calc R
C51 C -0.1932(7) 0.2059(5) 0.8308(4) 0.0395(18) Uani 1 1 d .
H51B H -0.1041 0.2211 0.8273 0.047 Uiso 1 1 calc R
H51A H -0.2460 0.2466 0.7983 0.047 Uiso 1 1 calc R
C52 C -0.2346(6) 0.2013(5) 0.8951(3) 0.0317(17) Uani 1 1 d .
H52A H -0.1707 0.2129 0.9320 0.038 Uiso 1 1 calc R
C53 C -0.3472(6) 0.1617(5) 0.9138(4) 0.0383(18) Uani 1 1 d .
H53B H -0.4212 0.1962 0.8926 0.046 Uiso 1 1 calc R
H53A H -0.3546 0.1505 0.9623 0.046 Uiso 1 1 calc R
C54 C -0.3813(6) -0.1358(6) 0.9344(4) 0.0428(19) Uani 1 1 d .
H54B H -0.3775 -0.1120 0.9815 0.051 Uiso 1 1 calc R
H54A H -0.4650 -0.1594 0.9189 0.051 Uiso 1 1 calc R
C55 C -0.2883(11) -0.1962(7) 0.9164(5) 0.085(3) Uani 1 1 d .
H55A H -0.2246 -0.2005 0.9540 0.102 Uiso 1 1 calc R
C56 C -0.2376(7) -0.2233(5) 0.8601(4) 0.0377(18) Uani 1 1 d .
H56B H -0.2910 -0.2656 0.8287 0.045 Uiso 1 1 calc R
H56A H -0.1524 -0.2517 0.8651 0.045 Uiso 1 1 calc R
C57 C -0.3050(6) -0.0013(6) 0.7103(3) 0.0344(15) Uani 1 1 d .
H57B H -0.2599 0.0536 0.6859 0.041 Uiso 1 1 calc R
H57A H -0.3066 -0.0707 0.6873 0.041 Uiso 1 1 calc R
C58 C -0.4170(6) 0.0313(6) 0.7359(3) 0.0400(18) Uani 1 1 d .
H58A H -0.4421 0.1067 0.7278 0.048 Uiso 1 1 calc R
C59 C -0.4834(6) -0.0244(6) 0.7783(3) 0.0435(19) Uani 1 1 d .
H59B H -0.5077 -0.0966 0.7634 0.052 Uiso 1 1 calc R
H59A H -0.5518 0.0145 0.7984 0.052 Uiso 1 1 calc R
C61 C 0.3386(6) 0.1523(5) 0.6395(3) 0.0258(15) Uani 1 1 d .
H61B H 0.3370 0.1636 0.6882 0.031 Uiso 1 1 calc R
H61A H 0.4264 0.1511 0.6278 0.031 Uiso 1 1 calc R
C62 C 0.2798(6) 0.2429(5) 0.6065(3) 0.0272(15) Uani 1 1 d .
H62 H 0.2943 0.2494 0.5604 0.033 Uiso 1 1 calc R
C63 C 0.2093(6) 0.3177(5) 0.6308(4) 0.0325(16) Uani 1 1 d .
H63A H 0.1906 0.3167 0.6766 0.039 Uiso 1 1 calc R
H63b H 0.1773 0.3726 0.6025 0.039 Uiso 1 1 calc R
C64 C 0.3109(6) -0.1618(5) 0.6557(3) 0.0265(15) Uani 1 1 d .
H64a H 0.4023 -0.1654 0.6601 0.032 Uiso 1 1 calc R
H64b H 0.2796 -0.1685 0.7011 0.032 Uiso 1 1 calc R
C65 C 0.2671(6) -0.2523(5) 0.6168(3) 0.0295(16) Uani 1 1 d .
H65 H 0.3066 -0.2642 0.5762 0.035 Uiso 1 1 calc R
C66 C 0.1784(6) -0.3206(5) 0.6310(4) 0.0365(17) Uani 1 1 d .
H66a H 0.1354 -0.3129 0.6709 0.044 Uiso 1 1 calc R
H66b H 0.1580 -0.3771 0.6011 0.044 Uiso 1 1 calc R

loop_
_atom_site_aniso_label
_atom_site_aniso_U_11
_atom_site_aniso_U_22
_atom_site_aniso_U_33
_atom_site_aniso_U_23
_atom_site_aniso_U_13
_atom_site_aniso_U_12
Mg1 0.0215(9) 0.0184(10) 0.0241(10) -0.0001(9) -0.0014(8) -0.0009(9)
La1 0.01874(18) 0.01867(19) 0.01884(18) 0.00015(17) -0.00271(12) -0.00108(16)
O1 0.033(2) 0.028(2) 0.028(2) -0.004(2) 0.0132(18) -0.006(2)
O2 0.023(2) 0.026(2) 0.020(2) -0.0035(18) -0.0032(16) 0.0017(18)
O3 0.0177(19) 0.023(2) 0.026(2) -0.0025(19) -0.0054(16) 0.0025(18)
O4 0.027(2) 0.027(2) 0.030(2) 0.0051(19) 0.0084(19) 0.0021(18)
O13 0.022(2) 0.029(2) 0.023(2) 0.0018(18) 0.0020(18) -0.0031(17)
C11 0.042(4) 0.021(3) 0.041(4) -0.004(3) 0.014(3) 0.000(3)
C12 0.025(3) 0.032(4) 0.035(4) -0.008(3) 0.003(3) -0.005(3)
C14 0.027(3) 0.021(3) 0.031(4) -0.003(3) 0.007(3) -0.003(3)
C15 0.024(3) 0.028(4) 0.031(4) -0.006(3) 0.005(3) -0.003(3)
C21 0.025(3) 0.030(4) 0.019(3) 0.002(3) 0.001(2) 0.002(3)
C22 0.023(3) 0.031(4) 0.019(3) 0.000(3) -0.001(3) 0.008(3)
C31 0.027(3) 0.029(4) 0.032(4) -0.008(3) -0.008(3) 0.004(3)
C32 0.029(3) 0.024(3) 0.025(3) -0.005(3) -0.007(3) 0.002(3)
C41 0.031(4) 0.045(4) 0.027(4) 0.013(3) 0.005(3) 0.008(3)
C42 0.033(4) 0.019(3) 0.049(4) 0.008(3) 0.016(3) 0.009(3)
C51 0.048(5) 0.016(3) 0.054(5) 0.002(3) 0.004(4) 0.004(3)
C52 0.037(4) 0.022(4) 0.035(4) -0.007(3) -0.015(3) 0.009(3)
C53 0.038(4) 0.028(4) 0.050(5) -0.005(3) 0.015(4) 0.009(3)
C54 0.025(4) 0.059(5) 0.045(5) 0.014(4) 0.003(4) -0.004(4)
C55 0.134(10) 0.047(6) 0.078(8) 0.024(5) 0.051(7) -0.013(6)
C56 0.046(5) 0.024(4) 0.042(5) 0.008(3) -0.002(4) -0.005(3)
C57 0.036(3) 0.044(4) 0.023(3) -0.004(3) -0.005(3) -0.002(3)
C58 0.031(4) 0.053(5) 0.035(4) 0.003(3) -0.020(3) 0.001(3)
C59 0.031(4) 0.054(5) 0.044(4) 0.004(4) -0.008(3) -0.012(3)
C61 0.024(3) 0.027(4) 0.026(4) 0.000(3) -0.003(3) -0.007(3)
C62 0.030(4) 0.023(3) 0.028(4) 0.001(3) 0.001(3) -0.010(3)
C63 0.029(4) 0.028(4) 0.040(4) 0.006(3) 0.004(3) 0.000(3)
C64 0.031(4) 0.028(4) 0.020(3) 0.006(3) 0.004(3) 0.003(3)
C65 0.030(4) 0.031(4) 0.029(4) -0.002(3) 0.005(3) 0.004(3)
C66 0.038(4) 0.030(4) 0.042(4) -0.002(3) 0.000(3) -0.002(3)

loop_
_atom_type_symbol
_atom_type_description
_atom_type_scat_dispersion_real
_atom_type_scat_dispersion_imag
_atom_type_scat_source
C C 0.0033 0.0016 'International Tables Vol C Tables 4.2.6.8 and 6.1.1.4'
H H 0.0000 0.0000 'International Tables Vol C Tables 4.2.6.8 and 6.1.1.4'
La La -0.2871 2.4523 'International Tables Vol C Tables 4.2.6.8 and 6.1.1.4'
O O 0.0106 0.0060 'International Tables Vol C Tables 4.2.6.8 and 6.1.1.4'
Mg Mg 0.0486 0.0363 'International Tables Vol C Tables 4.2.6.8 and 6.1.1.4'

loop_
_geom_angle_atom_site_label_1
_geom_angle_atom_site_label_2
_geom_angle_atom_site_label_3
_geom_angle
_geom_angle_site_symmetry_1
_geom_angle_site_symmetry_3
O3 Mg1 O1 82.14(15) . .
O3 Mg1 C64 117.5(2) . .
O1 Mg1 C64 92.9(2) . .
O3 Mg1 C61 112.0(2) . .
O1 Mg1 C61 96.5(2) . .
C64 Mg1 C61 130.3(2) . .
O3 Mg1 O4 83.73(15) . .
O1 Mg1 O4 165.25(16) . .
C64 Mg1 O4 89.9(2) . .
C61 Mg1 O4 92.7(2) . .
O13 La1 O2 73.34(11) . .
O13 La1 C57 77.06(15) . .
O2 La1 C57 150.14(16) . .
O13 La1 C56 81.34(18) . .
O2 La1 C56 80.94(17) . .
C57 La1 C56 98.6(2) . .
O13 La1 C53 130.10(17) . .
O2 La1 C53 82.73(18) . .
C57 La1 C53 114.4(2) . .
C56 La1 C53 137.5(2) . .
O13 La1 C59 127.67(18) . .
O2 La1 C59 156.80(17) . .
C57 La1 C59 52.6(2) . .
C56 La1 C59 92.0(2) . .
C53 La1 C59 88.0(2) . .
O13 La1 C58 106.08(17) . .
O2 La1 C58 171.47(18) . .
C57 La1 C58 29.41(19) . .
C56 La1 C58 107.5(2) . .
C53 La1 C58 91.6(2) . .
C59 La1 C58 27.90(19) . .
O13 La1 C51 82.39(17) . .
O2 La1 C51 87.53(17) . .
C57 La1 C51 84.7(2) . .
C56 La1 C51 162.2(2) . .
C53 La1 C51 52.9(2) . .
C59 La1 C51 103.7(2) . .
C58 La1 C51 84.0(2) . .
O13 La1 C55 102.5(3) . .
O2 La1 C55 70.7(3) . .
C57 La1 C55 120.5(3) . .
C56 La1 C55 27.6(2) . .
C53 La1 C55 110.0(3) . .
C59 La1 C55 92.9(3) . .
C58 La1 C55 117.4(3) . .
C51 La1 C55 154.8(3) . .
O13 La1 C54 129.28(17) . .
O2 La1 C54 78.79(17) . .
C57 La1 C54 124.7(2) . .
C56 La1 C54 52.7(2) . .
C53 La1 C54 85.8(2) . .
C59 La1 C54 79.4(2) . .
C58 La1 C54 107.2(2) . .
C51 La1 C54 138.0(2) . .
C55 La1 C54 27.3(2) . .
O13 La1 C52 101.59(17) . .
O2 La1 C52 73.30(15) . .
C57 La1 C52 109.4(2) . .
C56 La1 C52 151.8(2) . .
C53 La1 C52 28.68(19) . .
C59 La1 C52 107.3(2) . .
C58 La1 C52 98.7(2) . .
C51 La1 C52 28.56(19) . .
C55 La1 C52 128.1(3) . .
C54 La1 C52 109.8(2) . .
C11 O1 C15 110.4(4) . .
C11 O1 Mg1 130.3(4) . .
C15 O1 Mg1 119.3(3) . .
C22 O2 C21 109.1(4) . .
C22 O2 La1 125.2(3) . .
C21 O2 La1 122.8(3) . .
C31 O3 C32 109.2(4) . .
C31 O3 Mg1 125.2(3) . .
C32 O3 Mg1 124.0(3) . .
C42 O4 C41 108.6(5) . .
C42 O4 Mg1 127.6(4) . .
C41 O4 Mg1 122.1(4) . .
C12 O13 C14 108.6(4) . .
C12 O13 La1 125.3(3) . .
C14 O13 La1 124.4(3) . .
O1 C11 C12 110.1(5) . .
O1 C11 H11B 109.6 . .
C12 C11 H11B 109.6 . .
O1 C11 H11A 109.6 . .
C12 C11 H11A 109.6 . .
H11B C11 H11A 108.2 . .
O13 C12 C11 110.0(5) . .
O13 C12 H12A 109.7 . .
C11 C12 H12A 109.7 . .
O13 C12 H12B 109.7 . .
C11 C12 H12B 109.7 . .
H12A C12 H12B 108.2 . .
O13 C14 C15 110.3(5) . .
O13 C14 H14B 109.6 . .
C15 C14 H14B 109.6 . .
O13 C14 H14A 109.6 . .
C15 C14 H14A 109.6 . .
H14B C14 H14A 108.1 . .
O1 C15 C14 111.7(5) . .
O1 C15 H15B 109.3 . .
C14 C15 H15B 109.3 . .
O1 C15 H15A 109.3 . .
C14 C15 H15A 109.3 . .
H15B C15 H15A 107.9 . .
O2 C21 C22 109.9(5) . 3_557
O2 C21 H21B 109.7 . .
C22 C21 H21B 109.7 3_557 .
O2 C21 H21A 109.7 . .
C22 C21 H21A 109.7 3_557 .
H21B C21 H21A 108.2 . .
O2 C22 C21 110.3(5) . 3_557
O2 C22 H22B 109.6 . .
C21 C22 H22B 109.6 3_557 .
O2 C22 H22A 109.6 . .
C21 C22 H22A 109.6 3_557 .
H22B C22 H22A 108.1 . .
O3 C31 C32 111.1(5) . 3_556
O3 C31 H31B 109.4 . .
C32 C31 H31B 109.4 3_556 .
O3 C31 H31A 109.4 . .
C32 C31 H31A 109.4 3_556 .
H31B C31 H31A 108.0 . .
O3 C32 C31 111.7(5) . 3_556
O3 C32 H32B 109.3 . .
C31 C32 H32B 109.3 3_556 .
O3 C32 H32A 109.3 . .
C31 C32 H32A 109.3 3_556 .
H32B C32 H32A 107.9 . .
O4 C41 C42 110.6(5) . 3_656
O4 C41 H41B 109.5 . .
C42 C41 H41B 109.5 3_656 .
O4 C41 H41A 109.5 . .
C42 C41 H41A 109.5 3_656 .
H41B C41 H41A 108.1 . .
O4 C42 C41 111.3(5) . 3_656
O4 C42 H42B 109.4 . .
C41 C42 H42B 109.4 3_656 .
O4 C42 H42A 109.4 . .
C41 C42 H42A 109.4 3_656 .
H42B C42 H42A 108.0 . .
C52 C51 La1 77.0(4) . .
C52 C51 H51B 115.7 . .
La1 C51 H51B 115.7 . .
C52 C51 H51A 115.7 . .
La1 C51 H51A 115.7 . .
H51B C51 H51A 112.7 . .
C53 C52 C51 126.4(6) . .
C53 C52 La1 72.8(4) . .
C51 C52 La1 74.4(4) . .
C53 C52 H52A 116.1 . .
C51 C52 H52A 116.1 . .
La1 C52 H52A 116.1 . .
C52 C53 La1 78.5(4) . .
C52 C53 H53B 115.5 . .
La1 C53 H53B 115.5 . .
C52 C53 H53A 115.5 . .
La1 C53 H53A 115.5 . .
H53B C53 H53A 112.5 . .
C55 C54 La1 76.0(5) . .
C55 C54 H54B 115.8 . .
La1 C54 H54B 115.8 . .
C55 C54 H54A 115.8 . .
La1 C54 H54A 115.8 . .
H54B C54 H54A 112.8 . .
C56 C55 C54 137.0(10) . .
C56 C55 La1 73.4(4) . .
C54 C55 La1 76.7(5) . .
C56 C55 H55A 109.3 . .
C54 C55 H55A 109.3 . .
La1 C55 H55A 109.3 . .
C55 C56 La1 79.0(5) . .
C55 C56 H56B 115.4 . .
La1 C56 H56B 115.4 . .
C55 C56 H56A 115.4 . .
La1 C56 H56A 115.4 . .
H56B C56 H56A 112.4 . .
C58 C57 La1 77.3(3) . .
C58 C57 H57B 115.7 . .
La1 C57 H57B 115.7 . .
C58 C57 H57A 115.7 . .
La1 C57 H57A 115.7 . .
H57B C57 H57A 112.7 . .
C59 C58 C57 125.4(7) . .
C59 C58 La1 75.2(4) . .
C57 C58 La1 73.2(3) . .
C59 C58 H58A 116.9 . .
C57 C58 H58A 116.9 . .
La1 C58 H58A 116.9 . .
C58 C59 La1 76.9(4) . .
C58 C59 H59B 115.7 . .
La1 C59 H59B 115.7 . .
C58 C59 H59A 115.7 . .
La1 C59 H59A 115.7 . .
H59B C59 H59A 112.7 . .
C62 C61 Mg1 117.0(4) . .
C62 C61 H61B 108.0 . .
Mg1 C61 H61B 108.0 . .
C62 C61 H61A 108.0 . .
Mg1 C61 H61A 108.0 . .
H61B C61 H61A 107.3 . .
C63 C62 C61 130.0(7) . .
C63 C62 H62 115.0 . .
C61 C62 H62 115.0 . .
C62 C63 H63A 120.0 . .
C62 C63 H63b 120.0 . .
H63A C63 H63b 120.0 . .
C65 C64 Mg1 116.5(4) . .
C65 C64 H64a 108.2 . .
Mg1 C64 H64a 108.2 . .
C65 C64 H64b 108.2 . .
Mg1 C64 H64b 108.2 . .
H64a C64 H64b 107.3 . .
C66 C65 C64 128.0(7) . .
C66 C65 H65 116.0 . .
C64 C65 H65 116.0 . .
C65 C66 H66a 120.0 . .
C65 C66 H66b 120.0 . .
H66a C66 H66b 120.0 . .

loop_
_geom_bond_atom_site_label_1
_geom_bond_atom_site_label_2
_geom_bond_distance
_geom_bond_site_symmetry_2
Mg1 O3 2.161(4) .
Mg1 O1 2.191(4) .
Mg1 C64 2.195(6) .
Mg1 C61 2.197(6) .
Mg1 O4 2.338(4) .
La1 O13 2.653(4) .
La1 O2 2.662(3) .
La1 C57 2.731(6) .
La1 C56 2.739(6) .
La1 C53 2.756(6) .
La1 C59 2.763(6) .
La1 C58 2.783(6) .
La1 C51 2.794(6) .
La1 C55 2.806(8) .
La1 C54 2.815(7) .
La1 C52 2.827(6) .
O1 C11 1.443(7) .
O1 C15 1.451(7) .
O2 C22 1.443(6) .
O2 C21 1.449(6) .
O3 C31 1.446(7) .
O3 C32 1.456(7) .
O4 C42 1.431(7) .
O4 C41 1.436(7) .
O13 C12 1.445(7) .
O13 C14 1.448(7) .
C11 C12 1.495(9) .
C11 H11B 0.9900 .
C11 H11A 0.9900 .
C12 H12A 0.9900 .
C12 H12B 0.9900 .
C14 C15 1.501(8) .
C14 H14B 0.9900 .
C14 H14A 0.9900 .
C15 H15B 0.9900 .
C15 H15A 0.9900 .
C21 C22 1.496(8) 3_557
C21 H21B 0.9900 .
C21 H21A 0.9900 .
C22 C21 1.496(8) 3_557
C22 H22B 0.9900 .
C22 H22A 0.9900 .
C31 C32 1.481(8) 3_556
C31 H31B 0.9900 .
C31 H31A 0.9900 .
C32 C31 1.481(8) 3_556
C32 H32B 0.9900 .
C32 H32A 0.9900 .
C41 C42 1.508(9) 3_656
C41 H41B 0.9900 .
C41 H41A 0.9900 .
C42 C41 1.508(9) 3_656
C42 H42B 0.9900 .
C42 H42A 0.9900 .
C51 C52 1.387(9) .
C51 H51B 0.9900 .
C51 H51A 0.9900 .
C52 C53 1.384(9) .
C52 H52A 1.0000 .
C53 H53B 0.9900 .
C53 H53A 0.9900 .
C54 C55 1.326(12) .
C54 H54B 0.9900 .
C54 H54A 0.9900 .
C55 C56 1.324(11) .
C55 H55A 1.0000 .
C56 H56B 0.9900 .
C56 H56A 0.9900 .
C57 C58 1.401(9) .
C57 H57B 0.9900 .
C57 H57A 0.9900 .
C58 C59 1.337(9) .
C58 H58A 1.0000 .
C59 H59B 0.9900 .
C59 H59A 0.9900 .
C61 C62 1.452(8) .
C61 H61B 0.9900 .
C61 H61A 0.9900 .
C62 C63 1.322(9) .
C62 H62 0.9500 .
C63 H63A 0.9500 .
C63 H63b 0.9500 .
C64 C65 1.449(9) .
C64 H64a 0.9900 .
C64 H64b 0.9900 .
C65 C66 1.331(9) .
C65 H65 0.9500 .
C66 H66a 0.9500 .
C66 H66b 0.9500 .
